data_7714745
loop_
_publ_author_name
'Orihashi, Kana'
'Yamauchi, Akio'
'Inoue, Miku'
'Parmar, Bhavesh'
'Fujiwara, Saiya'
'Kimizuka, Nobuo'
'Asada, Mizue'
'Nakamura, Toshikazu'
'Yanai, Nobuhiro'

_publ_section_title
;
 Radical qubits photo-generated in acene-based metal-organic frameworks.
;
_journal_issue 3
_journal_name_full 'Dalton transactions (Cambridge, England : 2003)'
_journal_page_first 872
_journal_page_last 876
_journal_paper_doi 10.1039/d3dt03959e
_journal_volume 53
_journal_year 2024
_chemical_formula_moiety 'C7.625 H4 N0.25 O Zn0.25'
_chemical_formula_sum 'C7.62 H4 N0.25 O Zn0.25'
_chemical_formula_weight 131.45
_space_group_crystal_system orthorhombic
_space_group_IT_number 47
_space_group_name_Hall '-P 2 2'
_space_group_name_H-M_alt 'P m m m'
_atom_sites_solution_hydrogens geom
_audit_creation_date 2023-11-23
_audit_creation_method
;
Olex2 1.3
(compiled 2020.11.12 svn.r5f609507 for OlexSys, GUI svn.r6408)
;
_audit_update_record
;
2023-11-26 deposited with the CCDC.	2023-12-14 downloaded from the CCDC.
;
_cell_angle_alpha 90
_cell_angle_beta 90
_cell_angle_gamma 90
_cell_formula_units_Z 8
_cell_length_a 11.0072(8)
_cell_length_b 15.9706(8)
_cell_length_c 18.2207(13)
_cell_measurement_reflns_used 5620
_cell_measurement_temperature 100.00(10)
_cell_measurement_theta_max 74.9580
_cell_measurement_theta_min 2.4060
_cell_volume 3203.0(4)
_computing_cell_refinement 'CrysAlisPro 1.171.42.72a (Rigaku OD, 2022)'
_computing_data_collection 'CrysAlisPro 1.171.42.72a (Rigaku OD, 2022)'
_computing_data_reduction 'CrysAlisPro 1.171.42.72a (Rigaku OD, 2022)'
_computing_molecular_graphics 'Olex2 1.3 (Dolomanov et al., 2009)'
_computing_publication_material 'Olex2 1.3 (Dolomanov et al., 2009)'
_computing_structure_refinement 'SHELXL 2018/3 (Sheldrick, 2015)'
_diffrn_ambient_environment N~2~
_diffrn_ambient_temperature 100.00(10)
_diffrn_detector 'Hybrid Pixel Array Detector'
_diffrn_detector_area_resol_mean 10.0000
_diffrn_detector_type HyPix
_diffrn_measured_fraction_theta_full 0.988
_diffrn_measured_fraction_theta_max 0.968
_diffrn_measurement_details
;
List of Runs (angles in degrees, time in seconds):

  # Type    Start    End  Width  t~exp~   \w     \q     \k     \f   Frames
#--------------------------------------------------------------------------
  1  \w     30.00  55.00   0.50    0.32    --   43.71-128.00-147.00   50
  2  \w     69.00  95.00   0.50    1.28    --  107.00-136.00 -51.00   52
  3  \w     36.00  91.00   0.50    1.28    --  107.00 -94.00-120.00  110
  4  \w     34.00  92.00   0.50    1.28    --  107.00 -94.00-150.00  116
  5  \w     33.00  92.00   0.50    1.28    --  107.00 -94.00-180.00  118
  6  \w     45.00  70.00   0.50    1.28    --  107.00-128.00-147.00   50
  7  \w    -17.00  19.00   0.50    0.32    --   43.71 -38.00-180.00   72
  8  \w    111.00 136.00   0.50    1.28    --  107.00 128.00 -72.00   50
  9  \w    102.00 127.00   0.50    1.28    --  107.00 136.00  12.00   50
 10  \w    -31.00  20.00   0.50    0.32    --   43.71 -38.00-120.00  102
 11  \w     99.00 125.00   0.50    1.28    --  107.00  30.00-180.00   52
 12  \w     99.00 159.00   0.50    1.28    --  107.00  30.00 -90.00  120
 13  \w    104.00 135.00   0.50    1.28    --  107.00  15.00 -30.00   62
 14  \w    105.00 130.00   0.50    1.28    --  107.00  15.00  60.00   50
 15  \w    -17.00  32.00   0.50    0.32    --  -43.71  38.00-150.00   98
 16  \w    -80.00 -55.00   0.50    0.32    --  -43.71 133.00-165.00   50
 17  \w    -17.00  11.00   0.50    0.32    --  -43.71  38.00 -60.00   56
 18  \w    -88.00 -16.00   0.50    0.32    --  -43.71 128.00 -72.00  144
 19  \w    -72.00 -45.00   0.50    0.32    --  -43.71 136.00  12.00   54
 20  \w   -124.00 -97.00   0.50    1.28    -- -104.00 -15.00-180.00   54
 21  \w   -139.00-113.00   0.50    1.28    -- -104.00-128.00-147.00   52
 22  \w   -138.00 -87.00   0.50    1.28    -- -104.00-136.00 -51.00  102
 23  \w   -122.00 -96.00   0.50    1.28    -- -104.00 -15.00 150.00   52
;
_diffrn_measurement_device 'four-circle diffractometer'
_diffrn_measurement_device_type 'XtaLAB Synergy R, DW system, HyPix'
_diffrn_measurement_method '\w scans'
_diffrn_orient_matrix_type 'CrysAlisPro convention (1999,Acta A55,543-557)'
_diffrn_orient_matrix_UB_11 0.1319311000
_diffrn_orient_matrix_UB_12 0.0026154000
_diffrn_orient_matrix_UB_13 0.0280938000
_diffrn_orient_matrix_UB_21 -0.0469819000
_diffrn_orient_matrix_UB_22 0.0045254000
_diffrn_orient_matrix_UB_23 0.0795602000
_diffrn_orient_matrix_UB_31 0.0014019000
_diffrn_orient_matrix_UB_32 -0.0963107000
_diffrn_orient_matrix_UB_33 0.0046223000
_diffrn_radiation_monochromator mirror
_diffrn_radiation_probe x-ray
_diffrn_radiation_type 'Cu K\a'
_diffrn_radiation_wavelength 1.54184
_diffrn_reflns_av_R_equivalents 0.0457
_diffrn_reflns_av_unetI/netI 0.0303
_diffrn_reflns_Laue_measured_fraction_full 0.988
_diffrn_reflns_Laue_measured_fraction_max 0.968
_diffrn_reflns_limit_h_max 13
_diffrn_reflns_limit_h_min -13
_diffrn_reflns_limit_k_max 11
_diffrn_reflns_limit_k_min -18
_diffrn_reflns_limit_l_max 22
_diffrn_reflns_limit_l_min -22
_diffrn_reflns_number 15037
_diffrn_reflns_point_group_measured_fraction_full 0.988
_diffrn_reflns_point_group_measured_fraction_max 0.968
_diffrn_reflns_theta_full 67.684
_diffrn_reflns_theta_max 74.456
_diffrn_reflns_theta_min 2.425
_diffrn_source 'Rotating-anode X-ray tube'
_diffrn_source_type 'Rigaku (Cu) X-ray Source'
_exptl_absorpt_coefficient_mu 0.651
_exptl_absorpt_correction_T_max 1.000
_exptl_absorpt_correction_T_min 0.705
_exptl_absorpt_correction_type gaussian
_exptl_absorpt_process_details
;
CrysAlisPro 1.171.42.72a (Rigaku Oxford Diffraction, 2022)
Numerical absorption correction based on gaussian integration over
a multifaceted crystal model
Empirical absorption correction using spherical harmonics,
implemented in SCALE3 ABSPACK scaling algorithm.
;
_exptl_crystal_colour orange
_exptl_crystal_colour_primary orange
_exptl_crystal_density_diffrn 0.545
_exptl_crystal_description block
_exptl_crystal_F_000 536
_exptl_crystal_size_max 0.324
_exptl_crystal_size_mid 0.108
_exptl_crystal_size_min 0.086
_refine_diff_density_max 1.984
_refine_diff_density_min -0.896
_refine_diff_density_rms 0.094
_refine_ls_extinction_method none
_refine_ls_goodness_of_fit_ref 1.096
_refine_ls_hydrogen_treatment constr
_refine_ls_matrix_type full
_refine_ls_number_parameters 177
_refine_ls_number_reflns 3574
_refine_ls_number_restraints 53
_refine_ls_restrained_S_all 1.100
_refine_ls_R_factor_all 0.0918
_refine_ls_R_factor_gt 0.0858
_refine_ls_shift/su_max 0.000
_refine_ls_shift/su_mean 0.000
_refine_ls_structure_factor_coef Fsqd
_refine_ls_weighting_details 'w=1/[\s^2^(Fo^2^)+(0.1887P)^2^+0.7301P] where P=(Fo^2^+2Fc^2^)/3'
_refine_ls_weighting_scheme calc
_refine_ls_wR_factor_gt 0.2460
_refine_ls_wR_factor_ref 0.2548
_reflns_Friedel_coverage 0.000
_reflns_number_gt 3103
_reflns_number_total 3574
_reflns_threshold_expression 'I > 2\s(I)'
_cod_data_source_file d3dt03959e2.cif
_cod_data_source_block tcpb-mof_3_auto
_cod_depositor_comments 'Adding full bibliography for 7714745--7714746.cif.'
_cod_database_code 7714745
_shelx_shelxl_version_number 2018/3
_chemical_oxdiff_formula 'C11 H10 N O'
_shelx_space_group_comment
;
The symmetry employed for this shelxl refinement is uniquely defined
by the following loop, which should always be used as a source of
symmetry information in preference to the above space-group names.
They are only intended as comments.
;
_shelx_estimated_absorpt_t_max 0.946
_shelx_estimated_absorpt_t_min 0.817
_reflns_odcompleteness_completeness 96.80
_reflns_odcompleteness_iscentric 1
_reflns_odcompleteness_theta 74.33
_olex2_refinement_description
;
1. Fixed Uiso
 At 1.2 times of:
  All C(H) groups, All C(H,H) groups
2. Restrained distances
 C16-C15 \\sim C15-C10 \\sim C21-C19 \\sim C22-C21
 with sigma of 0.02
 C23-C12 \\sim C23-C19
 with sigma of 0.02
 N15-C16 \\sim N15-C12
 with sigma of 0.02
3. Uiso/Uaniso restraints and constraints
Uanis(C8) \\sim Ueq: with sigma of 0.005 and sigma for terminal atoms of 0.01
Uanis(C9) \\sim Ueq: with sigma of 0.005 and sigma for terminal atoms of 0.01
4. Rigid body (RIGU) restrains
 C22, C21, C19
 with sigma for 1-2 distances of 0.004 and sigma for 1-3 distances of 0.004
 C16, C15, C10, N15, C12
 with sigma for 1-2 distances of 0.004 and sigma for 1-3 distances of 0.004
 C8, C9
 with sigma for 1-2 distances of 0.004 and sigma for 1-3 distances of 0.004
5. Others
 Fixed Sof: C3(0.5) H3(0.5) C1(0.5) H1(0.5) C2(0.5) H2(0.5) C4(0.5) H4(0.5)
 C21(0.25) C9(0.5) H9(0.5) C8(0.5) H8(0.5) C19(0.25) C15(0.25) H15(0.25)
 C10(0.25) H10A(0.25) H10B(0.25) C12(0.125) N15(0.25) C16(0.25) C22(0.25)
6.a Ternary CH refined with riding coordinates:
 C15(H15)
6.b Secondary CH2 refined with riding coordinates:
 C10(H10A,H10B)
6.c Aromatic/amide H refined with riding coordinates:
 C14(H14), C3(H3), C1(H1), C2(H2), C4(H4), C9(H9), C8(H8)
;
_smtbx_masks_void_probe_radius 1.2
_smtbx_masks_void_truncation_radius 1.2
_olex2_submission_special_instructions 'No special instructions were received'
_oxdiff_exptl_absorpt_empirical_details
;
Empirical correction (ABSPACK) includes:
- Absorption correction using spherical harmonics
- Frame scaling
;
_oxdiff_exptl_absorpt_empirical_full_max 1.605
_oxdiff_exptl_absorpt_empirical_full_min 0.409

loop_
_space_group_symop_operation_xyz
'x, y, z'
'-x, -y, z'
'-x, y, -z'
'x, -y, -z'
'-x, -y, -z'
'x, y, -z'
'x, -y, z'
'-x, y, z'

loop_
_atom_site_label
_atom_site_type_symbol
_atom_site_fract_x
_atom_site_fract_y
_atom_site_fract_z
_atom_site_U_iso_or_equiv
_atom_site_adp_type
_atom_site_occupancy
_atom_site_site_symmetry_order
_atom_site_calc_flag
_atom_site_refinement_flags_posn
_atom_site_refinement_flags_adp
_atom_site_refinement_flags_occupancy
_atom_site_disorder_assembly
_atom_site_disorder_group
Zn9 Zn 0.500000 0.500000 0.57949(4) 0.0367(3) Uani 1 4 d S T P B .
O8 O 0.3748(4) 0.41120(19) 0.55922(14) 0.0964(12) Uani 1 1 d . . . . .
C11 C 0.500000 0.500000 0.6892(2) 0.0353(10) Uani 1 4 d S T P . .
C6 C 0.2700(3) 0.3026(2) 0.500000 0.0458(8) Uani 1 2 d S T P . .
C18 C 0.0647(4) 0.0765(2) 0.500000 0.0578(11) Uani 1 2 d S T P . .
C14 C 0.1250(5) 0.000000 0.500000 0.064(2) Uani 1 4 d S T P . .
H14 H 0.211317 0.000000 0.500000 0.076 Uiso 1 4 calc R U P . .
C7 C 0.3452(3) 0.3807(2) 0.500000 0.0451(8) Uani 1 2 d S T P A .
C23 C 0.500000 0.500000 0.9247(3) 0.075(2) Uani 1 4 d DS T P . .
C5 C 0.1353(4) 0.1551(2) 0.500000 0.0542(11) Uani 1 2 d S T P . .
C13 C 0.500000 0.500000 0.8391(3) 0.072(2) Uani 1 4 d S T P . .
C3 C 0.2846(6) 0.2467(4) 0.4454(4) 0.0576(16) Uani 0.5 1 d . . P A -2
H3 H 0.341621 0.257636 0.407455 0.069 Uiso 0.5 1 calc R U P A -2
C1 C 0.1888(6) 0.2851(4) 0.4425(4) 0.0536(14) Uani 0.5 1 d . . P A -1
H1 H 0.180810 0.322929 0.402546 0.064 Uiso 0.5 1 calc R U P A -1
C2 C 0.2168(7) 0.1728(4) 0.4440(4) 0.0599(16) Uani 0.5 1 d . . P A -2
H2 H 0.226428 0.134521 0.404516 0.072 Uiso 0.5 1 calc R U P A -2
C4 C 0.1204(6) 0.2124(4) 0.4446(4) 0.0549(14) Uani 0.5 1 d . . P A -1
H4 H 0.062360 0.201971 0.407139 0.066 Uiso 0.5 1 calc R U P A -1
C21 C 0.382(5) 0.643(4) 0.937(3) 0.25(3) Uani 0.25 1 d D . P . .
C9 C 0.5992(8) 0.5242(5) 0.7275(5) 0.085(3) Uani 0.5 1 d . U P B -1
H9 H 0.671535 0.538980 0.702249 0.101 Uiso 0.5 1 calc R U P B -1
C8 C 0.5959(10) 0.5273(6) 0.8001(5) 0.098(3) Uani 0.5 1 d . U P B -1
H8 H 0.663825 0.549725 0.825641 0.118 Uiso 0.5 1 calc R U P B -1
C19 C 0.4501(18) 0.5699(10) 0.9618(9) 0.061(5) Uani 0.25 1 d D . P . .
C15 C 0.694(4) 0.2363(19) 0.922(2) 0.22(2) Uani 0.25 1 d D . P B .
H15 H 0.690971 0.240431 0.867368 0.261 Uiso 0.25 1 calc R U P . .
C10 C 0.670(4) 0.155(2) 0.955(2) 0.23(2) Uani 0.25 1 d D . P . .
H10A H 0.732562 0.115456 0.937239 0.281 Uiso 0.25 1 calc R U P . .
H10B H 0.590253 0.135238 0.937238 0.281 Uiso 0.25 1 calc R U P . .
C12 C 0.500000 0.4216(13) 0.9604(18) 0.058(7) Uani 0.25 2 d DS T P . .
N15 N 0.5736(16) 0.3605(10) 0.9199(7) 0.072(4) Uani 0.25 1 d D . P B .
C16 C 0.611(2) 0.2871(10) 0.9631(8) 0.086(6) Uani 0.25 1 d D . P . .
C22 C 0.271(4) 0.676(5) 0.970(2) 0.30(3) Uani 0.25 1 d D . P . .

loop_
_atom_site_aniso_label
_atom_site_aniso_U_11
_atom_site_aniso_U_22
_atom_site_aniso_U_33
_atom_site_aniso_U_23
_atom_site_aniso_U_13
_atom_site_aniso_U_12
Zn9 0.0419(4) 0.0168(4) 0.0515(4) 0.000 0.000 0.000
O8 0.155(3) 0.0765(19) 0.0582(13) 0.0079(12) -0.0112(15) -0.085(2)
C11 0.060(3) 0.026(2) 0.0194(17) 0.000 0.000 0.000
C6 0.0443(17) 0.0179(15) 0.075(2) 0.000 0.000 -0.0045(14)
C18 0.044(2) 0.0210(19) 0.108(4) 0.000 0.000 -0.0038(15)
C14 0.034(2) 0.019(2) 0.138(6) 0.000 0.000 0.000
C7 0.0420(17) 0.0221(15) 0.071(2) 0.000 0.000 0.0022(14)
C23 0.122(7) 0.094(6) 0.0101(18) 0.000 0.000 0.000
C5 0.0423(19) 0.0168(17) 0.103(3) 0.000 0.000 0.0000(15)
C13 0.105(5) 0.096(6) 0.015(2) 0.000 0.000 0.000
C3 0.062(4) 0.032(3) 0.079(4) -0.012(3) 0.014(3) -0.014(3)
C1 0.060(3) 0.028(3) 0.072(4) -0.001(2) -0.010(3) -0.005(3)
C2 0.066(4) 0.023(3) 0.091(4) -0.015(3) 0.015(3) -0.006(3)
C4 0.051(3) 0.035(3) 0.078(4) 0.001(3) -0.009(3) -0.009(3)
C21 0.30(6) 0.30(5) 0.15(3) 0.12(4) 0.08(3) 0.21(5)
C9 0.083(4) 0.096(5) 0.075(3) -0.001(3) 0.005(3) -0.010(3)
C8 0.101(4) 0.111(5) 0.081(3) -0.006(3) -0.005(3) -0.023(4)
C19 0.074(14) 0.075(9) 0.034(7) 0.001(6) 0.008(7) -0.012(7)
C15 0.36(6) 0.13(2) 0.16(3) 0.002(18) 0.08(3) 0.15(3)
C10 0.34(6) 0.16(2) 0.21(3) 0.05(2) 0.07(4) 0.16(3)
C12 0.07(2) 0.064(11) 0.046(12) 0.006(9) 0.000 0.000
N15 0.111(10) 0.072(8) 0.035(5) -0.001(5) -0.012(5) 0.017(7)
C16 0.152(17) 0.062(8) 0.045(7) -0.011(6) -0.003(8) 0.032(9)
C22 0.21(4) 0.52(8) 0.17(4) 0.04(4) -0.02(3) 0.24(5)

loop_
_atom_type_symbol
_atom_type_description
_atom_type_scat_dispersion_real
_atom_type_scat_dispersion_imag
_atom_type_scat_source
C C 0.0181 0.0091 'International Tables Vol C Tables 4.2.6.8 and 6.1.1.4'
H H 0.0000 0.0000 'International Tables Vol C Tables 4.2.6.8 and 6.1.1.4'
N N 0.0311 0.0180 'International Tables Vol C Tables 4.2.6.8 and 6.1.1.4'
O O 0.0492 0.0322 'International Tables Vol C Tables 4.2.6.8 and 6.1.1.4'
Zn Zn -1.5491 0.6778 'International Tables Vol C Tables 4.2.6.8 and 6.1.1.4'

loop_
_exptl_crystal_face_index_h
_exptl_crystal_face_index_k
_exptl_crystal_face_index_l
_exptl_crystal_face_perp_dist
0 -10 -1 0.1220
-1 0 12 0.0394
0 10 1 0.2019
1 0 -12 0.0374
-2 -10 0 0.1150
-7 0 -1 0.0448
2 10 0 0.1856
7 0 1 0.0616

loop_
_geom_angle_atom_site_label_1
_geom_angle_atom_site_label_2
_geom_angle_atom_site_label_3
_geom_angle
_geom_angle_site_symmetry_1
_geom_angle_site_symmetry_3
_geom_angle_publ_flag
O8 Zn9 Zn9 79.42(8) 2_665 5_666 ?
O8 Zn9 Zn9 79.42(8) . 5_666 ?
O8 Zn9 Zn9 79.42(8) 7_565 5_666 ?
O8 Zn9 Zn9 79.42(8) 8_655 5_666 ?
O8 Zn9 O8 86.5(3) . 8_655 ?
O8 Zn9 O8 158.83(15) . 2_665 ?
O8 Zn9 O8 89.7(2) 2_665 8_655 ?
O8 Zn9 O8 89.7(2) . 7_565 ?
O8 Zn9 O8 158.83(15) 8_655 7_565 ?
O8 Zn9 O8 86.5(3) 2_665 7_565 ?
C11 Zn9 Zn9 180.0 . 5_666 ?
C11 Zn9 O8 100.58(8) . 7_565 ?
C11 Zn9 O8 100.58(8) . 2_665 ?
C11 Zn9 O8 100.58(8) . . ?
C11 Zn9 O8 100.58(8) . 8_655 ?
C7 O8 Zn9 128.5(2) . . ?
C9 C11 Zn9 121.1(4) . . ?
C3 C6 C7 119.1(3) . . ?
C1 C6 C7 121.1(3) . . ?
C18 C18 C5 121.8(2) 3_556 . ?
C14 C18 C18 118.5(3) . 3_556 ?
C14 C18 C5 119.8(4) . . ?
C18 C14 C18 123.0(5) 7 . ?
C18 C14 H14 118.5 7 . ?
C18 C14 H14 118.5 . . ?
O8 C7 O8 123.0(4) 6_556 . ?
O8 C7 C6 118.51(19) 6_556 . ?
O8 C7 C6 118.51(19) . . ?
C19 C23 C13 118.5(8) 7_565 . ?
C19 C23 C13 118.5(8) 8_655 . ?
C19 C23 C13 118.5(8) . . ?
C19 C23 C13 118.5(8) 2_665 . ?
C19 C23 C19 104.1(13) 8_655 2_665 ?
C19 C23 C19 123.0(16) 8_655 7_565 ?
C19 C23 C19 45.6(16) 7_565 2_665 ?
C19 C23 C19 45.6(16) 8_655 . ?
C19 C23 C19 123.0(16) 2_665 . ?
C19 C23 C19 104.1(13) 7_565 . ?
C12 C23 C13 117.4(14) . . ?
C12 C23 C13 117.4(14) 2_665 . ?
C12 C23 C19 23.1(7) . 7_565 ?
C12 C23 C19 23.1(7) . 2_665 ?
C12 C23 C19 118.7(11) . 8_655 ?
C12 C23 C19 118.7(11) 2_665 7_565 ?
C12 C23 C19 118.7(11) 2_665 2_665 ?
C12 C23 C19 118.7(11) . . ?
C12 C23 C19 23.1(7) 2_665 8_655 ?
C12 C23 C19 23.1(7) 2_665 . ?
C12 C23 C12 125(3) . 2_665 ?
C2 C5 C18 120.9(3) . . ?
C4 C5 C18 120.3(3) . . ?
C8 C13 C23 121.9(4) . . ?
C6 C3 H3 119.7 . . ?
C6 C3 C2 120.7(6) . . ?
C2 C3 H3 119.7 . . ?
C6 C1 H1 120.3 . . ?
C4 C1 C6 119.5(6) . . ?
C4 C1 H1 120.3 . . ?
C5 C2 C3 120.2(5) . . ?
C5 C2 H2 119.9 . . ?
C3 C2 H2 119.9 . . ?
C5 C4 C1 121.0(6) . . ?
C5 C4 H4 119.5 . . ?
C1 C4 H4 119.5 . . ?
C19 C21 C12 18.4(10) . 2_665 ?
N15 C21 C19 70(3) 2_665 . ?
N15 C21 C12 56(3) 2_665 2_665 ?
N15 C21 C16 104(10) 2_665 2_665 ?
N15 C21 C22 163(7) 2_665 . ?
C16 C21 C19 126(5) 2_665 . ?
C16 C21 C12 114(5) 2_665 2_665 ?
C16 C21 C22 65(4) 2_665 . ?
C22 C21 C19 127(4) . . ?
C22 C21 C12 139(3) . 2_665 ?
C11 C9 H9 119.8 . . ?
C8 C9 C11 120.3(8) . . ?
C8 C9 H9 119.8 . . ?
C13 C8 H8 118.8 . . ?
C9 C8 C13 122.4(9) . . ?
C9 C8 H8 118.8 . . ?
C23 C19 C21 133(3) . . ?
C23 C19 C19 97.7(12) . 3_657 ?
C23 C19 C12 112.0(18) . 5_667 ?
C23 C19 N15 89.6(9) . 7_565 ?
C21 C19 C19 124(3) . 3_657 ?
C21 C19 C12 113(3) . 5_667 ?
C21 C19 N15 77(2) . 7_565 ?
C19 C19 C23 67.2(8) 8_655 . ?
C19 C19 C23 118.5(8) 6_557 . ?
C19 C19 C21 121(3) 8_655 . ?
C19 C19 C21 108(2) 6_557 . ?
C19 C19 C19 38.2(9) 6_557 3_657 ?
C19 C19 C19 51.8(9) 8_655 3_657 ?
C19 C19 C19 90.004(10) 8_655 6_557 ?
C19 C19 C12 21.7(8) 6_557 5_667 ?
C19 C19 C12 68.9(9) 8_655 5_667 ?
C19 C19 N15 113.5(6) 6_557 7_565 ?
C19 C19 N15 82.7(11) 3_657 7_565 ?
C19 C19 N15 44.8(9) 8_655 7_565 ?
C19 C19 N15 101.0(11) 8_655 2_665 ?
C12 C19 C23 78(2) 2_665 . ?
C12 C19 C21 107(4) 2_665 . ?
C12 C19 C19 93(5) 2_665 6_557 ?
C12 C19 C19 14(3) 2_665 8_655 ?
C12 C19 C19 17.8(9) 5_667 3_657 ?
C12 C19 C19 56(5) 2_665 3_657 ?
C12 C19 C12 71(5) 2_665 5_667 ?
C12 C19 N15 88(4) 2_665 2_665 ?
C12 C19 N15 93.6(11) 5_667 7_565 ?
C12 C19 N15 32(4) 2_665 7_565 ?
N15 C19 C23 116.6(10) 2_665 . ?
N15 C19 C21 23.8(17) 2_665 . ?
N15 C19 C19 123.7(7) 2_665 6_557 ?
N15 C19 C19 123.6(11) 2_665 3_657 ?
N15 C19 C12 120.8(13) 2_665 5_667 ?
N15 C19 N15 56.2(14) 2_665 7_565 ?
C10 C15 H15 117.5 . . ?
C10 C15 C22 125(4) . 2_665 ?
C16 C15 H15 117.5 . . ?
C16 C15 C10 100(3) . . ?
C16 C15 C22 54.1(19) . 2_665 ?
C22 C15 H15 117.5 2_665 . ?
C15 C10 C10 114(2) . 6_557 ?
C15 C10 H10A 108.7 . . ?
C15 C10 H10B 108.7 . . ?
C10 C10 H10A 108.7 6_557 . ?
C10 C10 H10B 108.7 6_557 . ?
H10A C10 H10B 107.6 . . ?
C23 C12 C21 115(3) . 2_665 ?
C23 C12 C21 115(3) . 7_565 ?
C23 C12 C19 110(2) . 4_567 ?
C23 C12 C19 110(2) . 5_667 ?
C23 C12 C12 117.4(14) . 6_557 ?
C23 C12 N15 111(2) . 8_655 ?
C23 C12 N15 111(2) . . ?
C21 C12 C21 99(5) 7_565 2_665 ?
C19 C12 C23 79(2) 7_565 . ?
C19 C12 C23 79(2) 2_665 . ?
C19 C12 C21 124(2) 5_667 7_565 ?
C19 C12 C21 54(3) 2_665 2_665 ?
C19 C12 C21 153(6) 7_565 2_665 ?
C19 C12 C21 90.4(15) 4_567 7_565 ?
C19 C12 C21 153(6) 2_665 7_565 ?
C19 C12 C21 124(2) 4_567 2_665 ?
C19 C12 C21 54(3) 7_565 7_565 ?
C19 C12 C21 90.4(15) 5_667 2_665 ?
C19 C12 C19 42.1(17) 5_667 4_567 ?
C19 C12 C19 107(6) 2_665 4_567 ?
C19 C12 C19 66(4) 7_565 4_567 ?
C19 C12 C19 66(4) 2_665 5_667 ?
C19 C12 C19 107(6) 7_565 5_667 ?
C19 C12 C19 152(7) 2_665 7_565 ?
C19 C12 C12 87(5) 2_665 6_557 ?
C19 C12 C12 87(5) 7_565 6_557 ?
C19 C12 N15 69(4) 2_665 . ?
C19 C12 N15 136(6) 2_665 8_655 ?
C19 C12 N15 136(6) 7_565 . ?
C19 C12 N15 69(4) 7_565 8_655 ?
C12 C12 C21 104.1(18) 6_557 2_665 ?
C12 C12 C21 104.1(18) 6_557 7_565 ?
C12 C12 C19 21.7(8) 6_557 4_567 ?
C12 C12 C19 21.7(8) 6_557 5_667 ?
C12 C12 N15 120.2(12) 6_557 . ?
C12 C12 N15 120.2(12) 6_557 8_655 ?
N15 C12 C21 19.4(14) 8_655 7_565 ?
N15 C12 C21 84(3) 8_655 2_665 ?
N15 C12 C21 84(3) . 7_565 ?
N15 C12 C21 19.4(14) . 2_665 ?
N15 C12 C19 109.1(9) 8_655 4_567 ?
N15 C12 C19 136.4(14) . 4_567 ?
N15 C12 C19 109.1(9) . 5_667 ?
N15 C12 C19 136.4(14) 8_655 5_667 ?
N15 C12 N15 67.0(19) . 8_655 ?
C21 N15 C19 116(4) 2_665 7_565 ?
C21 N15 C19 87(4) 2_665 2_665 ?
C21 N15 C12 105(4) 2_665 . ?
C21 N15 N15 147(7) 2_665 8_655 ?
C21 N15 C16 53(8) 2_665 . ?
C19 N15 C19 34.3(14) 2_665 7_565 ?
C19 N15 C12 22.7(8) 2_665 . ?
C19 N15 N15 79.0(11) 2_665 8_655 ?
C19 N15 C16 113.7(11) 2_665 . ?
C12 N15 C19 11.9(14) . 7_565 ?
C12 N15 N15 56.5(10) . 8_655 ?
C12 N15 C16 114.5(14) . . ?
N15 N15 C19 44.8(8) 8_655 7_565 ?
C16 N15 C19 116.6(12) . 7_565 ?
C16 N15 N15 106.1(12) . 8_655 ?
C21 C16 C15 106(3) 2_665 . ?
C21 C16 N15 23(2) 2_665 . ?
C21 C16 C16 112.7(19) 2_665 6_557 ?
C21 C16 C22 85(3) 2_665 5_667 ?
C21 C16 C22 66(3) 2_665 2_665 ?
C15 C16 N15 110.5(19) . . ?
C15 C16 C22 94(3) . 5_667 ?
C15 C16 C22 72(3) . 2_665 ?
N15 C16 C22 107(2) . 5_667 ?
C16 C16 C15 121.4(18) 6_557 . ?
C16 C16 N15 122.3(8) 6_557 . ?
C16 C16 C22 49.6(16) 6_557 5_667 ?
C16 C16 C22 85.2(18) 6_557 2_665 ?
C22 C16 N15 88(3) 2_665 . ?
C22 C16 C22 36(3) 2_665 5_667 ?
C21 C22 C15 84(3) . 2_665 ?
C21 C22 C16 78(4) . 5_667 ?
C15 C22 C16 85(4) 2_665 5_667 ?
C16 C22 C21 49(3) 2_665 . ?
C16 C22 C15 54(3) 2_665 2_665 ?
C16 C22 C16 45(2) 2_665 5_667 ?
C22 C22 C21 114(3) 6_557 . ?
C22 C22 C15 121(2) 6_557 2_665 ?
C22 C22 C16 49.6(16) 6_557 5_667 ?
C22 C22 C16 94.8(18) 6_557 2_665 ?

loop_
_geom_bond_atom_site_label_1
_geom_bond_atom_site_label_2
_geom_bond_distance
_geom_bond_site_symmetry_2
_geom_bond_publ_flag
Zn9 Zn9 2.8969(13) 5_666 ?
Zn9 O8 2.012(2) 7_565 ?
Zn9 O8 2.012(2) . ?
Zn9 O8 2.012(2) 8_655 ?
Zn9 O8 2.012(2) 2_665 ?
Zn9 C11 1.999(4) . ?
O8 C7 1.228(3) . ?
C11 C9 1.352(9) . ?
C6 C7 1.497(5) . ?
C6 C3 1.346(7) . ?
C6 C1 1.405(7) . ?
C18 C18 1.425(8) 3_556 ?
C18 C14 1.391(5) . ?
C18 C5 1.476(5) . ?
C14 H14 0.9500 . ?
C23 C13 1.560(6) . ?
C23 C19 1.415(13) . ?
C23 C19 1.415(13) 8_655 ?
C23 C19 1.415(13) 2_665 ?
C23 C19 1.415(13) 7_565 ?
C23 C12 1.410(17) . ?
C23 C12 1.410(17) 2_665 ?
C5 C2 1.388(7) . ?
C5 C4 1.372(7) . ?
C13 C8 1.345(10) . ?
C3 H3 0.9500 . ?
C3 C2 1.397(8) . ?
C1 H1 0.9500 . ?
C1 C4 1.385(9) . ?
C2 H2 0.9500 . ?
C4 H4 0.9500 . ?
C21 C19 1.46(2) . ?
C21 C12 1.72(3) 2_665 ?
C21 N15 0.59(4) 2_665 ?
C21 C16 1.21(7) 2_665 ?
C21 C22 1.45(2) . ?
C9 H9 0.9500 . ?
C9 C8 1.325(13) . ?
C8 H8 0.9500 . ?
C19 C19 1.77(4) 3_657 ?
C19 C19 1.10(4) 8_655 ?
C19 C19 1.39(3) 6_557 ?
C19 C12 1.53(2) 5_667 ?
C19 C12 0.566(18) 2_665 ?
C19 N15 1.37(3) 2_665 ?
C19 N15 1.91(2) 7_565 ?
C15 H15 1.0000 . ?
C15 C10 1.44(2) . ?
C15 C16 1.43(2) . ?
C15 C22 1.70(7) 2_665 ?
C10 C10 1.65(8) 6_557 ?
C10 H10A 0.9900 . ?
C10 H10B 0.9900 . ?
C12 C12 1.44(7) 6_557 ?
C12 N15 1.47(2) . ?
C12 N15 1.47(2) 8_655 ?
N15 N15 1.62(4) 8_655 ?
N15 C16 1.469(19) . ?
C16 C16 1.35(3) 6_557 ?
C16 C22 1.44(7) 2_665 ?
C16 C22 1.89(6) 5_667 ?
C22 C22 1.11(8) 6_557 ?

loop_
_geom_torsion_atom_site_label_1
_geom_torsion_atom_site_label_2
_geom_torsion_atom_site_label_3
_geom_torsion_atom_site_label_4
_geom_torsion
_geom_torsion_site_symmetry_1
_geom_torsion_site_symmetry_2
_geom_torsion_site_symmetry_3
_geom_torsion_site_symmetry_4
_geom_torsion_publ_flag
Zn9 O8 C7 O8 -13.0(8) . . . 6_556 ?
Zn9 O8 C7 C6 166.6(3) . . . . ?
Zn9 C11 C9 C8 177.0(7) . . . . ?
C11 C9 C8 C13 6.1(14) . . . . ?
C6 C3 C2 C5 -1.6(11) . . . . ?
C6 C1 C4 C5 -3.3(10) . . . . ?
C18 C18 C14 C18 0.0 3_556 . . 7 ?
C18 C18 C5 C2 -121.0(5) 3_556 . . . ?
C18 C18 C5 C4 -58.4(4) 3_556 . . . ?
C18 C5 C2 C3 -178.8(5) . . . . ?
C18 C5 C4 C1 -177.9(5) . . . . ?
C14 C18 C5 C2 59.0(5) . . . . ?
C14 C18 C5 C4 121.6(4) . . . . ?
C7 C6 C3 C2 179.5(6) . . . . ?
C7 C6 C1 C4 -179.7(5) . . . . ?
C23 C13 C8 C9 176.9(7) . . . . ?
C23 C12 N15 C21 106(9) . . . 2_665 ?
C23 C12 N15 C19 -96(6) . . . 7_565 ?
C23 C12 N15 C19 69(2) . . . 2_665 ?
C23 C12 N15 N15 -104.7(19) . . . 8_655 ?
C23 C12 N15 C16 161.6(16) . . . . ?
C5 C18 C14 C18 180.0 . . . 7 ?
C13 C23 C19 C21 9(4) . . . . ?
C13 C23 C19 C19 179.998(9) . . . 6_557 ?
C13 C23 C19 C19 -145.9(6) . . . 3_657 ?
C13 C23 C19 C19 -103.2(5) . . . 8_655 ?
C13 C23 C19 C12 -157.0(7) . . . 5_667 ?
C13 C23 C19 C12 -94(5) . . . 2_665 ?
C13 C23 C19 N15 -12.0(19) . . . 2_665 ?
C13 C23 C19 N15 -63.3(10) . . . 7_565 ?
C13 C23 C12 C21 -57(3) . . . 7_565 ?
C13 C23 C12 C21 57(3) . . . 2_665 ?
C13 C23 C12 C19 -99(5) . . . 7_565 ?
C13 C23 C12 C19 157.5(11) . . . 5_667 ?
C13 C23 C12 C19 99(5) . . . 2_665 ?
C13 C23 C12 C19 -157.5(11) . . . 4_567 ?
C13 C23 C12 C12 180.000(6) . . . 6_557 ?
C13 C23 C12 N15 -36.3(14) . . . 8_655 ?
C13 C23 C12 N15 36.3(14) . . . . ?
C3 C6 C7 O8 -147.6(5) . . . . ?
C3 C6 C7 O8 32.1(6) . . . 6_556 ?
C1 C6 C7 O8 -29.6(6) . . . 6_556 ?
C1 C6 C7 O8 150.7(5) . . . . ?
C21 C12 N15 C21 -140(11) 7_565 . . 2_665 ?
C21 C12 N15 C19 -177(4) 7_565 . . 2_665 ?
C21 C12 N15 C19 19(5) 7_565 . . 7_565 ?
C21 C12 N15 C19 -37(9) 2_665 . . 2_665 ?
C21 C12 N15 C19 158(9) 2_665 . . 7_565 ?
C21 C12 N15 N15 149(8) 2_665 . . 8_655 ?
C21 C12 N15 N15 10(2) 7_565 . . 8_655 ?
C21 C12 N15 C16 56(8) 2_665 . . . ?
C21 C12 N15 C16 -84(3) 7_565 . . . ?
C21 N15 C16 C15 -82(7) 2_665 . . . ?
C21 N15 C16 C16 71(6) 2_665 . . 6_557 ?
C21 N15 C16 C22 19(6) 2_665 . . 5_667 ?
C21 N15 C16 C22 -12(6) 2_665 . . 2_665 ?
C19 C23 C13 C8 -138.7(10) 7_565 . . . ?
C19 C23 C13 C8 93.7(9) . . . . ?
C19 C23 C13 C8 41.3(10) 8_655 . . . ?
C19 C23 C13 C8 -86.3(9) 2_665 . . . ?
C19 C23 C19 C21 112(4) 8_655 . . . ?
C19 C23 C19 C21 -171(4) 2_665 . . . ?
C19 C23 C19 C21 -125(4) 7_565 . . . ?
C19 C23 C19 C19 -42.7(10) 8_655 . . 3_657 ?
C19 C23 C19 C19 -76.8(5) 8_655 . . 6_557 ?
C19 C23 C19 C19 76.8(5) 2_665 . . 8_655 ?
C19 C23 C19 C19 122.7(13) 7_565 . . 8_655 ?
C19 C23 C19 C19 -0.004(11) 2_665 . . 6_557 ?
C19 C23 C19 C19 34.1(6) 2_665 . . 3_657 ?
C19 C23 C19 C19 79.9(16) 7_565 . . 3_657 ?
C19 C23 C19 C19 45.9(14) 7_565 . . 6_557 ?
C19 C23 C19 C12 23.0(7) 2_665 . . 5_667 ?
C19 C23 C19 C12 132(4) 7_565 . . 2_665 ?
C19 C23 C19 C12 10(5) 8_655 . . 2_665 ?
C19 C23 C19 C12 68.8(18) 7_565 . . 5_667 ?
C19 C23 C19 C12 86(5) 2_665 . . 2_665 ?
C19 C23 C19 C12 -53.8(11) 8_655 . . 5_667 ?
C19 C23 C19 N15 -146.2(11) 7_565 . . 2_665 ?
C19 C23 C19 N15 39.9(10) 8_655 . . 7_565 ?
C19 C23 C19 N15 168.0(19) 2_665 . . 2_665 ?
C19 C23 C19 N15 162.6(7) 7_565 . . 7_565 ?
C19 C23 C19 N15 91.2(17) 8_655 . . 2_665 ?
C19 C23 C19 N15 116.7(10) 2_665 . . 7_565 ?
C19 C23 C12 C21 97(3) . . . 7_565 ?
C19 C23 C12 C21 -149(3) . . . 2_665 ?
C19 C23 C12 C21 42(3) 7_565 . . 7_565 ?
C19 C23 C12 C21 -97(3) 8_655 . . 2_665 ?
C19 C23 C12 C21 149(3) 8_655 . . 7_565 ?
C19 C23 C12 C21 156(7) 7_565 . . 2_665 ?
C19 C23 C12 C21 -42(3) 2_665 . . 2_665 ?
C19 C23 C12 C21 -156(7) 2_665 . . 7_565 ?
C19 C23 C12 C19 107(5) 8_655 . . 7_565 ?
C19 C23 C12 C19 104(6) 2_665 . . 4_567 ?
C19 C23 C12 C19 48.8(18) 8_655 . . 4_567 ?
C19 C23 C12 C19 -162(10) 7_565 . . 2_665 ?
C19 C23 C12 C19 55(5) . . . 7_565 ?
C19 C23 C12 C19 -107(5) . . . 2_665 ?
C19 C23 C12 C19 -59(4) 7_565 . . 4_567 ?
C19 C23 C12 C19 59(4) 2_665 . . 5_667 ?
C19 C23 C12 C19 -3.7(9) . . . 4_567 ?
C19 C23 C12 C19 -48.8(18) . . . 5_667 ?
C19 C23 C12 C19 -55(5) 8_655 . . 2_665 ?
C19 C23 C12 C19 162(10) 2_665 . . 7_565 ?
C19 C23 C12 C19 -104(6) 7_565 . . 5_667 ?
C19 C23 C12 C19 3.7(9) 8_655 . . 5_667 ?
C19 C23 C12 C12 -81(5) 7_565 . . 6_557 ?
C19 C23 C12 C12 26.2(8) 8_655 . . 6_557 ?
C19 C23 C12 C12 -26.2(8) . . . 6_557 ?
C19 C23 C12 C12 81(5) 2_665 . . 6_557 ?
C19 C23 C12 N15 -117.5(15) 8_655 . . . ?
C19 C23 C12 N15 170.0(17) 8_655 . . 8_655 ?
C19 C23 C12 N15 -135(6) 2_665 . . 8_655 ?
C19 C23 C12 N15 135(6) 7_565 . . . ?
C19 C23 C12 N15 63(4) 7_565 . . 8_655 ?
C19 C23 C12 N15 -63(4) 2_665 . . . ?
C19 C23 C12 N15 117.5(15) . . . 8_655 ?
C19 C23 C12 N15 -170.0(17) . . . . ?
C19 C21 C22 C15 163(7) . . . 2_665 ?
C19 C21 C22 C16 117(8) . . . 2_665 ?
C19 C21 C22 C16 77(7) . . . 5_667 ?
C19 C21 C22 C22 42(8) . . . 6_557 ?
C19 C12 N15 C21 -158(9) 7_565 . . 2_665 ?
C19 C12 N15 C21 -16(9) 5_667 . . 2_665 ?
C19 C12 N15 C21 -55(9) 4_567 . . 2_665 ?
C19 C12 N15 C21 37(9) 2_665 . . 2_665 ?
C19 C12 N15 C19 -93(5) 4_567 . . 2_665 ?
C19 C12 N15 C19 164(8) 7_565 . . 2_665 ?
C19 C12 N15 C19 -164(8) 2_665 . . 7_565 ?
C19 C12 N15 C19 103(4) 4_567 . . 7_565 ?
C19 C12 N15 C19 -53(3) 5_667 . . 2_665 ?
C19 C12 N15 C19 142(5) 5_667 . . 7_565 ?
C19 C12 N15 N15 -9(4) 7_565 . . 8_655 ?
C19 C12 N15 N15 -173(4) 2_665 . . 8_655 ?
C19 C12 N15 N15 94.1(19) 4_567 . . 8_655 ?
C19 C12 N15 N15 133.3(14) 5_667 . . 8_655 ?
C19 C12 N15 C16 0(3) 4_567 . . . ?
C19 C12 N15 C16 39.7(19) 5_667 . . . ?
C19 C12 N15 C16 -103(5) 7_565 . . . ?
C19 C12 N15 C16 93(3) 2_665 . . . ?
C19 N15 C16 C21 -66(5) 2_665 . . 2_665 ?
C19 N15 C16 C21 -104(6) 7_565 . . 2_665 ?
C19 N15 C16 C15 174(3) 7_565 . . . ?
C19 N15 C16 C15 -148(3) 2_665 . . . ?
C19 N15 C16 C16 5(2) 2_665 . . 6_557 ?
C19 N15 C16 C16 -32.5(18) 7_565 . . 6_557 ?
C19 N15 C16 C22 -78(2) 2_665 . . 2_665 ?
C19 N15 C16 C22 -47(2) 2_665 . . 5_667 ?
C19 N15 C16 C22 -85(2) 7_565 . . 5_667 ?
C19 N15 C16 C22 -116(2) 7_565 . . 2_665 ?
C10 C15 C16 C21 -177(4) . . . 2_665 ?
C10 C15 C16 N15 -153(3) . . . . ?
C10 C15 C16 C16 53(4) . . . 6_557 ?
C10 C15 C16 C22 97(4) . . . 5_667 ?
C10 C15 C16 C22 126(4) . . . 2_665 ?
C12 C23 C13 C8 67.5(5) 2_665 . . . ?
C12 C23 C13 C8 -112.5(5) . . . . ?
C12 C23 C19 C21 -145(4) . . . . ?
C12 C23 C19 C21 102(6) 2_665 . . . ?
C12 C23 C19 C19 103.3(6) . . . 8_655 ?
C12 C23 C19 C19 -10(5) 2_665 . . 8_655 ?
C12 C23 C19 C19 -52(5) 2_665 . . 3_657 ?
C12 C23 C19 C19 26.5(8) . . . 6_557 ?
C12 C23 C19 C19 -86(5) 2_665 . . 6_557 ?
C12 C23 C19 C19 60.6(13) . . . 3_657 ?
C12 C23 C19 C12 49.5(14) . . . 5_667 ?
C12 C23 C19 C12 113(6) . . . 2_665 ?
C12 C23 C19 C12 -63(5) 2_665 . . 5_667 ?
C12 C23 C19 N15 143.2(10) . . . 7_565 ?
C12 C23 C19 N15 -165.5(16) . . . 2_665 ?
C12 C23 C19 N15 82(5) 2_665 . . 2_665 ?
C12 C23 C19 N15 30(5) 2_665 . . 7_565 ?
C12 C23 C12 C21 -123(3) 2_665 . . 2_665 ?
C12 C23 C12 C21 123(3) 2_665 . . 7_565 ?
C12 C23 C12 C19 -22.5(11) 2_665 . . 5_667 ?
C12 C23 C12 C19 81(5) 2_665 . . 7_565 ?
C12 C23 C12 C19 -81(5) 2_665 . . 2_665 ?
C12 C23 C12 C19 22.5(12) 2_665 . . 4_567 ?
C12 C23 C12 C12 0.000(15) 2_665 . . 6_557 ?
C12 C23 C12 N15 143.7(14) 2_665 . . 8_655 ?
C12 C23 C12 N15 -143.7(14) 2_665 . . . ?
C12 C21 C19 C23 -90(4) 2_665 . . . ?
C12 C21 C19 C19 98(5) 2_665 . . 6_557 ?
C12 C21 C19 C19 60(5) 2_665 . . 3_657 ?
C12 C21 C19 C19 -3(4) 2_665 . . 8_655 ?
C12 C21 C19 C12 76(5) 2_665 . . 5_667 ?
C12 C21 C19 N15 -12(4) 2_665 . . 7_565 ?
C12 C21 C19 N15 -38(10) 2_665 . . 2_665 ?
C12 C21 C22 C15 144(9) 2_665 . . 2_665 ?
C12 C21 C22 C16 58(9) 2_665 . . 5_667 ?
C12 C21 C22 C16 98(10) 2_665 . . 2_665 ?
C12 C21 C22 C22 23(10) 2_665 . . 6_557 ?
C12 C12 N15 C21 -37(9) 6_557 . . 2_665 ?
C12 C12 N15 C19 122(5) 6_557 . . 7_565 ?
C12 C12 N15 C19 -74(3) 6_557 . . 2_665 ?
C12 C12 N15 N15 112.6(10) 6_557 . . 8_655 ?
C12 C12 N15 C16 19.0(19) 6_557 . . . ?
C12 N15 C16 C21 -91(6) . . . 2_665 ?
C12 N15 C16 C15 -173(3) . . . . ?
C12 N15 C16 C16 -19(2) . . . 6_557 ?
C12 N15 C16 C22 -103(2) . . . 2_665 ?
C12 N15 C16 C22 -72(2) . . . 5_667 ?
N15 C21 C19 C23 -52(10) 2_665 . . . ?
N15 C21 C19 C19 136(7) 2_665 . . 6_557 ?
N15 C21 C19 C19 35(9) 2_665 . . 8_655 ?
N15 C21 C19 C19 97(7) 2_665 . . 3_657 ?
N15 C21 C19 C12 114(7) 2_665 . . 5_667 ?
N15 C21 C19 C12 38(10) 2_665 . . 2_665 ?
N15 C21 C19 N15 25(7) 2_665 . . 7_565 ?
N15 C21 C22 C15 -5(39) 2_665 . . 2_665 ?
N15 C21 C22 C16 -51(38) 2_665 . . 2_665 ?
N15 C21 C22 C16 -91(39) 2_665 . . 5_667 ?
N15 C21 C22 C22 -126(37) 2_665 . . 6_557 ?
N15 C12 N15 C21 -149(8) 8_655 . . 2_665 ?
N15 C12 N15 C19 173(4) 8_655 . . 2_665 ?
N15 C12 N15 C19 9(4) 8_655 . . 7_565 ?
N15 C12 N15 C16 -93.6(17) 8_655 . . . ?
N15 N15 C16 C21 -151(6) 8_655 . . 2_665 ?
N15 N15 C16 C15 127(3) 8_655 . . . ?
N15 N15 C16 C16 -79.5(8) 8_655 . . 6_557 ?
N15 N15 C16 C22 -131.7(15) 8_655 . . 5_667 ?
N15 N15 C16 C22 -162.6(17) 8_655 . . 2_665 ?
C16 C21 C19 C23 -145(3) 2_665 . . . ?
C16 C21 C19 C19 -58(4) 2_665 . . 8_655 ?
C16 C21 C19 C19 5(5) 2_665 . . 3_657 ?
C16 C21 C19 C19 43(5) 2_665 . . 6_557 ?
C16 C21 C19 C12 -55(5) 2_665 . . 2_665 ?
C16 C21 C19 C12 21(5) 2_665 . . 5_667 ?
C16 C21 C19 N15 -68(4) 2_665 . . 7_565 ?
C16 C21 C19 N15 -93(10) 2_665 . . 2_665 ?
C16 C21 C22 C15 46(3) 2_665 . . 2_665 ?
C16 C21 C22 C16 -40.0(19) 2_665 . . 5_667 ?
C16 C21 C22 C22 -75(2) 2_665 . . 6_557 ?
C16 C15 C10 C10 -49(4) . . . 6_557 ?
C22 C21 C19 C23 132(6) . . . . ?
C22 C21 C19 C19 -40(8) . . . 6_557 ?
C22 C21 C19 C19 -141(6) . . . 8_655 ?
C22 C21 C19 C19 -79(8) . . . 3_657 ?
C22 C21 C19 C12 -138(7) . . . 2_665 ?
C22 C21 C19 C12 -62(8) . . . 5_667 ?
C22 C21 C19 N15 -176(14) . . . 2_665 ?
C22 C21 C19 N15 -151(8) . . . 7_565 ?
C22 C15 C10 C10 4(4) 2_665 . . 6_557 ?
C22 C15 C16 C21 57(3) 2_665 . . 2_665 ?
C22 C15 C16 N15 81(3) 2_665 . . . ?
C22 C15 C16 C16 -73(3) 2_665 . . 6_557 ?
C22 C15 C16 C22 -29(2) 2_665 . . 5_667 ?

loop_
_exptl_oxdiff_crystal_face_indexfrac_h
_exptl_oxdiff_crystal_face_indexfrac_k
_exptl_oxdiff_crystal_face_indexfrac_l
_exptl_oxdiff_crystal_face_x
_exptl_oxdiff_crystal_face_y
_exptl_oxdiff_crystal_face_z
0.1333 -10.3563 -0.5262 -0.0243 -0.0950 0.9952
-0.7411 -0.3368 11.7608 0.2317 0.9690 0.0858
-0.1636 10.3285 1.0094 0.0338 0.1347 -0.9903
0.7460 -0.1295 -11.7661 -0.2325 -0.9717 -0.0409
-1.6059 -10.0987 0.2983 -0.2299 0.0535 0.9717
-7.0949 0.3610 -1.2878 -0.9713 0.2325 -0.0507
1.8487 10.0119 -0.2499 0.2631 -0.0614 -0.9628
7.0977 -0.2435 1.2815 0.9718 -0.2326 0.0393

loop_
_smtbx_masks_void_nr
_smtbx_masks_void_average_x
_smtbx_masks_void_average_y
_smtbx_masks_void_average_z
_smtbx_masks_void_volume
_smtbx_masks_void_count_electrons
_smtbx_masks_void_content
1 -0.401 0.423 -0.287 1910.4 460.3 '12 Dimethylformamide;'
